data_4107561
loop_
_publ_author_name
'Jenkins Y. K. Tsang'
'Miriam S. A. Buschhaus'
'Peter M. Graham'
'Christopher J. Semiao'
'Scott P. Semproni'
'Simon J. Kim'
'Peter Legzdins'

_publ_section_title
;
 Facile and Selective Aliphatic C-H Bond Activation at Ambient
 Temperatures Initiated by Cp*W(NO)(CH2CMe3)(\h3-CH2CHCHMe)
;
_journal_name_full 'Journal of the American Chemical Society'
_journal_page_first 3652
_journal_page_last 3663
_journal_paper_doi 10.1021/ja710606v
_journal_volume 130
_journal_year 2008
_chemical_formula_moiety 'C16 H27 N O W'
_chemical_formula_sum 'C16 H27 N O W'
_chemical_formula_weight 433.24
_chemical_name_systematic
;
 ?
;
_space_group_IT_number 14
_symmetry_cell_setting monoclinic
_symmetry_space_group_name_Hall '-P 2yn'
_symmetry_space_group_name_H-M 'P 1 21/n 1'
_atom_sites_solution_hydrogens geom
_atom_sites_solution_primary direct
_atom_sites_solution_secondary difmap
_audit_creation_method SHELXL-97
_cell_angle_alpha 90.00
_cell_angle_beta 99.830(7)
_cell_angle_gamma 90.00
_cell_formula_units_Z 4
_cell_length_a 11.7746(16)
_cell_length_b 9.4294(13)
_cell_length_c 14.829(2)
_cell_measurement_temperature 173(2)
_cell_measurement_theta_max 27.7
_cell_measurement_theta_min 2.0
_cell_volume 1622.3(4)
_computing_structure_refinement 'SHELXL-97 (Sheldrick, 1997)'
_diffrn_ambient_temperature 173(2)
_diffrn_measured_fraction_theta_full 0.992
_diffrn_measured_fraction_theta_max 0.992
_diffrn_radiation_monochromator graphite
_diffrn_radiation_source 'fine-focus sealed tube'
_diffrn_radiation_type MoK\a
_diffrn_radiation_wavelength 0.71073
_diffrn_reflns_av_R_equivalents 0.0311
_diffrn_reflns_av_sigmaI/netI 0.0225
_diffrn_reflns_limit_h_max 14
_diffrn_reflns_limit_h_min -15
_diffrn_reflns_limit_k_max 12
_diffrn_reflns_limit_k_min -11
_diffrn_reflns_limit_l_max 19
_diffrn_reflns_limit_l_min -19
_diffrn_reflns_number 21587
_diffrn_reflns_theta_full 27.67
_diffrn_reflns_theta_max 27.67
_diffrn_reflns_theta_min 2.05
_exptl_absorpt_coefficient_mu 7.114
_exptl_absorpt_correction_T_max 0.701
_exptl_absorpt_correction_T_min 0.405
_exptl_absorpt_correction_type multi-scan
_exptl_crystal_colour yellow
_exptl_crystal_density_diffrn 1.774
_exptl_crystal_description prism
_exptl_crystal_F_000 848
_exptl_crystal_size_max 0.35
_exptl_crystal_size_mid 0.3
_exptl_crystal_size_min 0.05
_refine_diff_density_max 0.959
_refine_diff_density_min -0.830
_refine_diff_density_rms 0.093
_refine_ls_extinction_method none
_refine_ls_goodness_of_fit_ref 1.064
_refine_ls_hydrogen_treatment constr
_refine_ls_matrix_type full
_refine_ls_number_parameters 235
_refine_ls_number_reflns 3767
_refine_ls_number_restraints 7
_refine_ls_restrained_S_all 1.063
_refine_ls_R_factor_all 0.0320
_refine_ls_R_factor_gt 0.0211
_refine_ls_shift/su_max 0.023
_refine_ls_shift/su_mean 0.000
_refine_ls_structure_factor_coef Fsqd
_refine_ls_weighting_details 'calc w=1/[\s^2^(Fo^2^)+(0.0183P)^2^+1.8847P] where P=(Fo^2^+2Fc^2^)/3'
_refine_ls_weighting_scheme calc
_refine_ls_wR_factor_gt 0.0457
_refine_ls_wR_factor_ref 0.0498
_reflns_number_gt 3067
_reflns_number_total 3767
_reflns_threshold_expression >2sigma(I)
_cod_data_source_file ja710606v-file004.cif
_cod_data_source_block pl338
_cod_database_code 4107561

loop_
_symmetry_equiv_pos_as_xyz
'x, y, z'
'-x+1/2, y+1/2, -z+1/2'
'-x, -y, -z'
'x-1/2, -y-1/2, z-1/2'

loop_
_atom_site_label
_atom_site_type_symbol
_atom_site_fract_x
_atom_site_fract_y
_atom_site_fract_z
_atom_site_U_iso_or_equiv
_atom_site_adp_type
_atom_site_occupancy
_atom_site_symmetry_multiplicity
_atom_site_calc_flag
_atom_site_refinement_flags
_atom_site_disorder_assembly
_atom_site_disorder_group
C7 C 0.1825(3) 0.2471(4) 0.3172(3) 0.0430(8) Uani 1 1 d . . .
C8 C 0.1542(3) 0.2480(4) 0.2208(3) 0.0447(9) Uani 1 1 d . . .
C9 C 0.0610(3) 0.3431(4) 0.1961(2) 0.0436(9) Uani 1 1 d . A .
C10 C 0.0344(3) 0.4036(4) 0.2778(3) 0.0446(9) Uani 1 1 d . A .
C11 C 0.1110(3) 0.3433(4) 0.3524(2) 0.0440(8) Uani 1 1 d . A .
C12 C 0.2816(4) 0.1637(5) 0.3705(4) 0.0692(14) Uani 1 1 d . . .
H12A H 0.3524 0.2199 0.3761 0.104 Uiso 1 1 calc R . .
H12B H 0.2914 0.0750 0.3382 0.104 Uiso 1 1 calc R . .
H12C H 0.2651 0.1422 0.4316 0.104 Uiso 1 1 calc R . .
C13 C 0.2194(5) 0.1759(6) 0.1556(4) 0.0786(15) Uani 1 1 d . . .
H13A H 0.1661 0.1497 0.0999 0.118 Uiso 1 1 calc R . .
H13B H 0.2566 0.0904 0.1843 0.118 Uiso 1 1 calc R . .
H13C H 0.2783 0.2405 0.1398 0.118 Uiso 1 1 calc R . .
C14 C 0.0036(5) 0.3848(5) 0.1006(3) 0.0720(15) Uani 1 1 d . . .
H14A H 0.0146 0.4865 0.0915 0.108 Uiso 1 1 calc R . .
H14B H -0.0790 0.3638 0.0928 0.108 Uiso 1 1 calc R . .
H14C H 0.0380 0.3311 0.0555 0.108 Uiso 1 1 calc R . .
C15 C -0.0514(4) 0.5197(5) 0.2841(4) 0.0756(14) Uani 1 1 d . . .
H15A H -0.0164 0.6117 0.2749 0.113 Uiso 1 1 calc R . .
H15B H -0.0742 0.5174 0.3446 0.113 Uiso 1 1 calc R . .
H15C H -0.1195 0.5055 0.2368 0.113 Uiso 1 1 calc R . .
C16 C 0.1237(5) 0.3870(6) 0.4511(3) 0.0707(14) Uani 1 1 d . . .
H16A H 0.1608 0.3104 0.4901 0.106 Uiso 1 1 calc R . .
H16B H 0.0475 0.4062 0.4664 0.106 Uiso 1 1 calc R . .
H16C H 0.1712 0.4728 0.4611 0.106 Uiso 1 1 calc R . .
N1 N -0.1558(3) 0.1914(3) 0.2130(2) 0.0405(7) Uani 1 1 d . A .
O1 O -0.2456(2) 0.2290(3) 0.1656(2) 0.0570(7) Uani 1 1 d . . .
W1 W -0.014589(12) 0.166602(15) 0.274897(9) 0.03660(5) Uani 1 1 d D . .
C1A C 0.0138(12) -0.0482(18) 0.3584(12) 0.048(4) Uani 0.50 1 d PD A 1
H1A1 H 0.0864 -0.0017 0.3662 0.058 Uiso 0.50 1 calc PR A 1
H1A2 H -0.0176 -0.0768 0.4105 0.058 Uiso 0.50 1 calc PR A 1
C2A C -0.0434(7) -0.0730(8) 0.2754(5) 0.0465(19) Uani 0.50 1 d PD A 1
H2A H -0.1161 -0.1193 0.2662 0.056 Uiso 0.50 1 calc PR A 1
C3A C 0.0072(11) -0.0284(13) 0.2015(7) 0.048(3) Uani 0.50 1 d PD A 1
H3A H 0.0751 0.0238 0.1973 0.058 Uiso 0.50 1 calc PR A 1
C4A C -0.0886(14) -0.0956(14) 0.1288(10) 0.082(5) Uani 0.50 1 d PD A 1
H4A1 H -0.1385 -0.1552 0.1595 0.123 Uiso 0.50 1 calc PR A 1
H4A2 H -0.0530 -0.1537 0.0864 0.123 Uiso 0.50 1 calc PR A 1
H4A3 H -0.1345 -0.0203 0.0947 0.123 Uiso 0.50 1 calc PR A 1
C5A C -0.0952(11) 0.2101(12) 0.4053(8) 0.047(3) Uani 0.50 1 d PD A 1
H5A1 H -0.0462 0.1547 0.4537 0.056 Uiso 0.50 1 calc PR A 1
H5A2 H -0.0761 0.3107 0.4198 0.056 Uiso 0.50 1 calc PR A 1
C6A C -0.1824(14) 0.198(2) 0.4214(11) 0.124(9) Uani 0.50 1 d PD A 1
H6A1 H -0.2218 0.2900 0.4153 0.185 Uiso 0.50 1 calc PR A 1
H6A2 H -0.1774 0.1635 0.4843 0.185 Uiso 0.50 1 calc PR A 1
H6A3 H -0.2258 0.1299 0.3789 0.185 Uiso 0.50 1 calc PR A 1
C1B C 0.0275(18) -0.052(2) 0.349(2) 0.115(12) Uani 0.50 1 d PD A 2
H1B1 H 0.0951 0.0043 0.3637 0.138 Uiso 0.50 1 calc PR A 2
H1B2 H 0.0316 -0.1434 0.3229 0.138 Uiso 0.50 1 calc PR A 2
C2B C -0.0721(11) -0.0028(13) 0.3647(6) 0.091(4) Uani 0.50 1 d PD A 2
H2B H -0.1407 -0.0572 0.3505 0.109 Uiso 0.50 1 calc PR A 2
C3B C -0.0729(11) 0.1358(14) 0.4041(7) 0.070(4) Uani 0.50 1 d PD A 2
H3B H -0.0154 0.2060 0.4213 0.084 Uiso 0.50 1 calc PR A 2
C4B C -0.2040(13) 0.1271(17) 0.4079(9) 0.074(4) Uani 0.50 1 d PD A 2
H4B1 H -0.2468 0.1875 0.3601 0.111 Uiso 0.50 1 calc PR A 2
H4B2 H -0.2175 0.1595 0.4680 0.111 Uiso 0.50 1 calc PR A 2
H4B3 H -0.2302 0.0287 0.3982 0.111 Uiso 0.50 1 calc PR A 2
C5B C 0.0093(13) 0.0025(14) 0.1610(9) 0.068(4) Uani 0.50 1 d PD A 2
H5B1 H 0.0697 0.0448 0.1305 0.081 Uiso 0.50 1 calc PR A 2
H5B2 H 0.0459 -0.0804 0.1952 0.081 Uiso 0.50 1 calc PR A 2
C6B C -0.0533(13) -0.0445(13) 0.1041(8) 0.068(3) Uani 0.50 1 d PD A 2
H6B1 H -0.1311 -0.0397 0.1190 0.102 Uiso 0.50 1 calc PR A 2
H6B2 H -0.0328 -0.1437 0.0955 0.102 Uiso 0.50 1 calc PR A 2
H6B3 H -0.0510 0.0086 0.0476 0.102 Uiso 0.50 1 calc PR A 2

loop_
_atom_site_aniso_label
_atom_site_aniso_U_11
_atom_site_aniso_U_22
_atom_site_aniso_U_33
_atom_site_aniso_U_23
_atom_site_aniso_U_13
_atom_site_aniso_U_12
C7 0.037(2) 0.045(2) 0.043(2) 0.0073(16) -0.0054(16) -0.0035(16)
C8 0.047(2) 0.046(2) 0.041(2) 0.0004(16) 0.0092(17) -0.0060(17)
C9 0.053(2) 0.0414(19) 0.0307(17) 0.0073(15) -0.0091(16) -0.0114(17)
C10 0.048(2) 0.0337(18) 0.047(2) 0.0004(16) -0.0073(17) -0.0003(16)
C11 0.049(2) 0.045(2) 0.0329(17) -0.0049(15) -0.0060(15) -0.0056(17)
C12 0.044(2) 0.073(3) 0.082(3) 0.025(3) -0.014(2) 0.001(2)
C13 0.075(4) 0.093(4) 0.077(3) -0.011(3) 0.038(3) -0.007(3)
C14 0.089(4) 0.075(3) 0.041(2) 0.022(2) -0.021(2) -0.035(3)
C15 0.078(3) 0.044(3) 0.096(4) -0.001(2) -0.009(3) 0.015(2)
C16 0.089(4) 0.079(3) 0.039(2) -0.016(2) -0.005(2) -0.015(3)
N1 0.0414(17) 0.0435(17) 0.0334(15) -0.0002(12) -0.0024(13) -0.0026(13)
O1 0.0424(16) 0.0670(18) 0.0544(17) 0.0015(15) -0.0121(13) 0.0023(14)
W1 0.04012(9) 0.03557(8) 0.03069(8) 0.00487(6) -0.00367(5) -0.00107(6)
C1A 0.036(5) 0.055(9) 0.047(6) 0.027(5) -0.012(5) 0.006(5)
C2A 0.051(5) 0.030(4) 0.055(5) -0.001(3) 0.000(4) 0.001(3)
C3A 0.051(6) 0.039(5) 0.055(7) -0.006(4) 0.011(5) -0.003(4)
C4A 0.090(11) 0.051(8) 0.099(12) -0.026(7) -0.005(8) -0.010(6)
C5A 0.048(6) 0.062(6) 0.032(5) -0.010(5) 0.011(4) -0.004(5)
C6A 0.061(9) 0.27(3) 0.042(6) -0.055(13) 0.003(6) 0.032(13)
C1B 0.14(2) 0.042(11) 0.17(2) 0.046(12) 0.045(15) -0.018(11)
C2B 0.124(11) 0.102(9) 0.036(5) 0.021(6) -0.014(6) -0.060(9)
C3B 0.062(8) 0.122(12) 0.024(5) 0.018(7) 0.003(5) -0.024(8)
C4B 0.088(10) 0.109(10) 0.030(6) -0.021(6) 0.026(6) -0.035(7)
C5B 0.077(8) 0.046(7) 0.086(10) -0.032(7) 0.028(9) -0.018(6)
C6B 0.089(10) 0.061(8) 0.051(6) -0.038(6) 0.002(6) -0.012(6)

loop_
_atom_type_symbol
_atom_type_description
_atom_type_scat_dispersion_real
_atom_type_scat_dispersion_imag
_atom_type_scat_source
C C 0.0033 0.0016 'International Tables Vol C Tables 4.2.6.8 and 6.1.1.4'
H H 0.0000 0.0000 'International Tables Vol C Tables 4.2.6.8 and 6.1.1.4'
N N 0.0061 0.0033 'International Tables Vol C Tables 4.2.6.8 and 6.1.1.4'
O O 0.0106 0.0060 'International Tables Vol C Tables 4.2.6.8 and 6.1.1.4'
W W -0.8490 6.8722 'International Tables Vol C Tables 4.2.6.8 and 6.1.1.4'

loop_
_geom_angle_atom_site_label_1
_geom_angle_atom_site_label_2
_geom_angle_atom_site_label_3
_geom_angle
C11 C7 C8 108.7(3)
C11 C7 C12 127.0(4)
C8 C7 C12 124.0(4)
C11 C7 W1 71.9(2)
C8 C7 W1 71.9(2)
C12 C7 W1 126.3(3)
C7 C8 C9 107.7(3)
C7 C8 C13 126.4(4)
C9 C8 C13 125.5(4)
C7 C8 W1 74.0(2)
C9 C8 W1 68.8(2)
C13 C8 W1 128.2(3)
C8 C9 C10 107.9(3)
C8 C9 C14 127.5(4)
C10 C9 C14 124.4(4)
C8 C9 W1 76.1(2)
C10 C9 W1 72.3(2)
C14 C9 W1 120.9(3)
C11 C10 C9 107.4(3)
C11 C10 C15 126.0(4)
C9 C10 C15 126.4(4)
C11 C10 W1 75.5(2)
C9 C10 W1 71.7(2)
C15 C10 W1 122.5(3)
C7 C11 C10 108.2(3)
C7 C11 C16 125.1(4)
C10 C11 C16 126.3(4)
C7 C11 W1 74.4(2)
C10 C11 W1 69.3(2)
C16 C11 W1 127.6(3)
O1 N1 W1 169.3(3)
N1 W1 C3B 93.8(4)
N1 W1 C3A 91.9(4)
C3B W1 C3A 114.3(5)
N1 W1 C2B 92.8(3)
C3B W1 C2B 37.7(4)
C3A W1 C2B 76.7(4)
N1 W1 C2A 90.3(2)
C3B W1 C2A 78.1(4)
C3A W1 C2A 36.4(3)
C2B W1 C2A 40.4(4)
N1 W1 C9 92.96(13)
C3B W1 C9 139.2(4)
C3A W1 C9 105.6(3)
C2B W1 C9 173.7(3)
C2A W1 C9 142.0(2)
N1 W1 C10 95.25(13)
C3B W1 C10 103.3(4)
C3A W1 C10 141.1(3)
C2B W1 C10 140.7(3)
C2A W1 C10 174.1(2)
C9 W1 C10 35.96(14)
N1 W1 C5A 85.9(3)
C3B W1 C5A 18.7(4)
C3A W1 C5A 131.6(4)
C2B W1 C5A 55.2(4)
C2A W1 C5A 95.1(3)
C9 W1 C5A 122.8(3)
C10 W1 C5A 87.1(3)
N1 W1 C5B 86.0(4)
C3B W1 C5B 130.2(5)
C3A W1 C5B 16.6(4)
C2B W1 C5B 92.5(5)
C2A W1 C5B 52.1(4)
C9 W1 C5B 90.4(3)
C10 W1 C5B 126.4(3)
C5A W1 C5B 146.1(4)
N1 W1 C1B 117.6(5)
C3B W1 C1B 62.7(7)
C3A W1 C1B 57.2(8)
C2B W1 C1B 33.2(5)
C2A W1 C1B 31.8(6)
C9 W1 C1B 143.5(6)
C10 W1 C1B 144.0(6)
C5A W1 C1B 81.3(8)
C5B W1 C1B 73.5(8)
N1 W1 C1A 114.8(3)
C3B W1 C1A 57.3(7)
C3A W1 C1A 61.3(6)
C2B W1 C1A 27.8(6)
C2A W1 C1A 32.9(5)
C9 W1 C1A 148.5(4)
C10 W1 C1A 143.7(4)
C5A W1 C1A 76.0(6)
C5B W1 C1A 77.8(6)
C1B W1 C1A 5.6(11)
N1 W1 C11 127.33(13)
C3B W1 C11 86.1(4)
C3A W1 C11 135.6(4)
C2B W1 C11 115.7(3)
C2A W1 C11 140.2(2)
C9 W1 C11 58.50(12)
C10 W1 C11 35.18(12)
C5A W1 C11 77.5(3)
C5B W1 C11 131.8(3)
C1B W1 C11 108.9(6)
C1A W1 C11 108.9(3)
C2A C1A W1 70.1(6)
C1A C2A C3A 117.4(11)
C1A C2A W1 77.0(7)
C3A C2A W1 67.5(6)
C2A C3A C4A 93.8(9)
C2A C3A W1 76.1(6)
C4A C3A W1 123.9(10)
C6A C5A W1 133.6(11)
C2B C1B W1 69.6(9)
C1B C2B C3B 117.4(14)
C1B C2B W1 77.2(10)
C3B C2B W1 67.5(6)
C2B C3B C4B 92.4(10)
C2B C3B W1 74.7(6)
C4B C3B W1 120.4(8)
C6B C5B W1 131.6(13)

loop_
_geom_bond_atom_site_label_1
_geom_bond_atom_site_label_2
_geom_bond_distance
C7 C11 1.397(5)
C7 C8 1.412(5)
C7 C12 1.513(5)
C7 W1 2.420(4)
C8 C9 1.416(5)
C8 C13 1.497(6)
C8 W1 2.394(4)
C9 C10 1.422(6)
C9 C14 1.514(5)
C9 W1 2.299(4)
C10 C11 1.421(5)
C10 C15 1.503(6)
C10 W1 2.307(4)
C11 C16 1.503(5)
C11 W1 2.388(3)
N1 O1 1.218(4)
N1 W1 1.772(3)
W1 C3B 2.162(11)
W1 C3A 2.174(12)
W1 C2B 2.257(10)
W1 C2A 2.285(8)
W1 C5A 2.332(11)
W1 C5B 2.343(12)
W1 C1B 2.347(18)
W1 C1A 2.368(14)
C1A C2A 1.320(17)
C2A C3A 1.398(12)
C3A C4A 1.556(16)
C5A C6A 1.099(16)
C1B C2B 1.32(2)
C2B C3B 1.431(14)
C3B C4B 1.557(17)
C5B C6B 1.114(15)

loop_
_geom_torsion_atom_site_label_1
_geom_torsion_atom_site_label_2
_geom_torsion_atom_site_label_3
_geom_torsion_atom_site_label_4
_geom_torsion
C11 C7 C8 C9 -1.9(4)
C12 C7 C8 C9 -177.0(4)
W1 C7 C8 C9 60.9(3)
C11 C7 C8 C13 171.3(4)
C12 C7 C8 C13 -3.8(7)
W1 C7 C8 C13 -125.9(4)
C11 C7 C8 W1 -62.8(3)
C12 C7 C8 W1 122.1(4)
C7 C8 C9 C10 1.6(4)
C13 C8 C9 C10 -171.6(4)
W1 C8 C9 C10 65.9(3)
C7 C8 C9 C14 177.2(4)
C13 C8 C9 C14 4.0(7)
W1 C8 C9 C14 -118.5(4)
C7 C8 C9 W1 -64.2(3)
C13 C8 C9 W1 122.5(4)
C8 C9 C10 C11 -0.8(4)
C14 C9 C10 C11 -176.5(4)
W1 C9 C10 C11 67.7(3)
C8 C9 C10 C15 174.1(4)
C14 C9 C10 C15 -1.6(7)
W1 C9 C10 C15 -117.4(4)
C8 C9 C10 W1 -68.4(3)
C14 C9 C10 W1 115.8(4)
C8 C7 C11 C10 1.5(4)
C12 C7 C11 C10 176.4(4)
W1 C7 C11 C10 -61.4(3)
C8 C7 C11 C16 -171.8(4)
C12 C7 C11 C16 3.1(7)
W1 C7 C11 C16 125.3(4)
C8 C7 C11 W1 62.9(3)
C12 C7 C11 W1 -122.2(4)
C9 C10 C11 C7 -0.4(4)
C15 C10 C11 C7 -175.4(4)
W1 C10 C11 C7 64.7(3)
C9 C10 C11 C16 172.7(4)
C15 C10 C11 C16 -2.2(7)
W1 C10 C11 C16 -122.1(4)
C9 C10 C11 W1 -65.1(3)
C15 C10 C11 W1 119.9(5)
O1 N1 W1 C3B 126.4(15)
O1 N1 W1 C3A -119.1(15)
O1 N1 W1 C2B 164.2(15)
O1 N1 W1 C2A -155.5(15)
O1 N1 W1 C9 -13.3(15)
O1 N1 W1 C10 22.6(15)
O1 N1 W1 C5A 109.4(15)
O1 N1 W1 C5B -103.5(15)
O1 N1 W1 C1B -172.6(17)
O1 N1 W1 C1A -178.2(16)
O1 N1 W1 C11 38.5(16)
C8 C9 W1 N1 -150.8(2)
C10 C9 W1 N1 94.9(2)
C14 C9 W1 N1 -25.2(4)
C8 C9 W1 C3B 109.9(6)
C10 C9 W1 C3B -4.4(6)
C14 C9 W1 C3B -124.4(6)
C8 C9 W1 C3A -58.1(4)
C10 C9 W1 C3A -172.4(4)
C14 C9 W1 C3A 67.6(5)
C8 C9 W1 C2B 52(4)
C10 C9 W1 C2B -62(4)
C14 C9 W1 C2B 178(3)
C8 C9 W1 C2A -56.6(4)
C10 C9 W1 C2A -170.8(4)
C14 C9 W1 C2A 69.1(5)
C8 C9 W1 C10 114.3(3)
C14 C9 W1 C10 -120.0(5)
C8 C9 W1 C5A 122.2(4)
C10 C9 W1 C5A 7.9(4)
C14 C9 W1 C5A -112.2(5)
C8 C9 W1 C5B -64.8(4)
C10 C9 W1 C5B -179.1(4)
C14 C9 W1 C5B 60.9(5)
C8 C9 W1 C1B -2.7(13)
C10 C9 W1 C1B -117.0(12)
C14 C9 W1 C1B 123.0(13)
C8 C9 W1 C1A 2.1(9)
C10 C9 W1 C1A -112.2(9)
C14 C9 W1 C1A 127.7(9)
C8 C9 W1 C11 76.3(2)
C10 C9 W1 C11 -38.0(2)
C14 C9 W1 C11 -158.1(4)
C11 C10 W1 N1 157.9(2)
C9 C10 W1 N1 -87.8(2)
C15 C10 W1 N1 34.2(4)
C11 C10 W1 C3B 62.8(4)
C9 C10 W1 C3B 177.1(4)
C15 C10 W1 C3B -60.9(5)
C11 C10 W1 C3A -102.5(6)
C9 C10 W1 C3A 11.7(6)
C15 C10 W1 C3A 133.8(6)
C11 C10 W1 C2B 56.9(6)
C9 C10 W1 C2B 171.2(6)
C15 C10 W1 C2B -66.8(7)
C11 C10 W1 C2A -41(2)
C9 C10 W1 C2A 74(2)
C15 C10 W1 C2A -164(2)
C11 C10 W1 C9 -114.3(3)
C15 C10 W1 C9 122.0(4)
C11 C10 W1 C5A 72.3(4)
C9 C10 W1 C5A -173.4(4)
C15 C10 W1 C5A -51.4(5)
C11 C10 W1 C5B -113.1(5)
C9 C10 W1 C5B 1.1(5)
C15 C10 W1 C5B 123.2(6)
C11 C10 W1 C1B 1.3(12)
C9 C10 W1 C1B 115.6(12)
C15 C10 W1 C1B -122.4(12)
C11 C10 W1 C1A 10.9(9)
C9 C10 W1 C1A 125.2(9)
C15 C10 W1 C1A -112.8(9)
C9 C10 W1 C11 114.3(3)
C15 C10 W1 C11 -123.7(5)
C7 C11 W1 N1 -145.0(2)
C10 C11 W1 N1 -28.1(3)
C16 C11 W1 N1 92.5(4)
C7 C11 W1 C3B 123.3(4)
C10 C11 W1 C3B -119.8(4)
C16 C11 W1 C3B 0.7(5)
C7 C11 W1 C3A 1.9(5)
C10 C11 W1 C3A 118.8(4)
C16 C11 W1 C3A -120.6(5)
C7 C11 W1 C2B 99.2(5)
C10 C11 W1 C2B -143.9(5)
C16 C11 W1 C2B -23.4(6)
C7 C11 W1 C2A 57.2(4)
C10 C11 W1 C2A 174.0(4)
C16 C11 W1 C2A -65.4(5)
C7 C11 W1 C9 -78.0(2)
C10 C11 W1 C9 38.9(2)
C16 C11 W1 C9 159.4(4)
C7 C11 W1 C10 -116.9(3)
C16 C11 W1 C10 120.6(5)
C7 C11 W1 C5A 140.2(4)
C10 C11 W1 C5A -103.0(4)
C16 C11 W1 C5A 17.6(5)
C7 C11 W1 C5B -20.5(6)
C10 C11 W1 C5B 96.4(5)
C16 C11 W1 C5B -143.0(6)
C7 C11 W1 C1B 64.0(8)
C10 C11 W1 C1B -179.2(7)
C16 C11 W1 C1B -58.6(8)
C7 C11 W1 C1A 69.9(6)
C10 C11 W1 C1A -173.2(6)
C16 C11 W1 C1A -52.6(7)
N1 W1 C1A C2A 45.2(11)
C3B W1 C1A C2A 122.9(10)
C3A W1 C1A C2A -32.6(8)
C2B W1 C1A C2A 85.7(10)
C9 W1 C1A C2A -104.8(7)
C10 W1 C1A C2A -171.5(4)
C5A W1 C1A C2A 123.8(9)
C5B W1 C1A C2A -34.6(9)
C1B W1 C1A C2A -75(9)
C11 W1 C1A C2A -164.9(7)
W1 C1A C2A C3A 55.8(9)
N1 W1 C2A C1A -139.9(10)
C3B W1 C2A C1A -46.2(10)
C3A W1 C2A C1A 127.3(12)
C2B W1 C2A C1A -45.9(11)
C9 W1 C2A C1A 124.9(10)
C10 W1 C2A C1A 59(3)
C5A W1 C2A C1A -54.1(10)
C5B W1 C2A C1A 135.3(11)
C1B W1 C2A C1A 10(2)
C11 W1 C2A C1A 22.6(11)
N1 W1 C2A C3A 92.7(6)
C3B W1 C2A C3A -173.5(8)
C2B W1 C2A C3A -173.2(9)
C9 W1 C2A C3A -2.5(8)
C10 W1 C2A C3A -69(2)
C5A W1 C2A C3A 178.6(7)
C5B W1 C2A C3A 8.0(9)
C1B W1 C2A C3A -117.0(15)
C1A W1 C2A C3A -127.3(12)
C11 W1 C2A C3A -104.7(7)
C1A C2A C3A C4A 175.2(12)
W1 C2A C3A C4A -124.1(9)
C1A C2A C3A W1 -60.7(11)
N1 W1 C3A C2A -88.0(6)
C3B W1 C3A C2A 7.0(8)
C2B W1 C3A C2A 4.5(6)
C9 W1 C3A C2A 178.4(5)
C10 W1 C3A C2A 171.3(4)
C5A W1 C3A C2A -1.9(9)
C5B W1 C3A C2A -157(3)
C1B W1 C3A C2A 34.0(7)
C1A W1 C3A C2A 29.5(6)
C11 W1 C3A C2A 117.8(5)
N1 W1 C3A C4A -2.9(9)
C3B W1 C3A C4A 92.1(10)
C2B W1 C3A C4A 89.6(10)
C2A W1 C3A C4A 85.1(11)
C9 W1 C3A C4A -96.5(9)
C10 W1 C3A C4A -103.6(10)
C5A W1 C3A C4A 83.2(11)
C5B W1 C3A C4A -72(2)
C1B W1 C3A C4A 119.1(12)
C1A W1 C3A C4A 114.6(10)
C11 W1 C3A C4A -157.1(8)
N1 W1 C5A C6A 25(2)
C3B W1 C5A C6A -89(3)
C3A W1 C5A C6A -63(2)
C2B W1 C5A C6A -71(2)
C2A W1 C5A C6A -65(2)
C9 W1 C5A C6A 116(2)
C10 W1 C5A C6A 121(2)
C5B W1 C5A C6A -51(2)
C1B W1 C5A C6A -93(2)
C1A W1 C5A C6A -92(2)
C11 W1 C5A C6A 155(2)
N1 W1 C1B C2B -46.0(15)
C3B W1 C1B C2B 33.3(10)
C3A W1 C1B C2B -118.9(14)
C2A W1 C1B C2B -79.9(13)
C9 W1 C1B C2B 170.5(5)
C10 W1 C1B C2B 107.5(11)
C5A W1 C1B C2B 34.7(12)
C5B W1 C1B C2B -122.3(13)
C1A W1 C1B C2B 17(8)
C11 W1 C1B C2B 108.3(11)
W1 C1B C2B C3B -56.0(11)
N1 W1 C2B C1B 140.4(13)
C3B W1 C2B C1B -127.2(15)
C3A W1 C2B C1B 49.1(14)
C2A W1 C2B C1B 53.2(13)
C9 W1 C2B C1B -63(4)
C10 W1 C2B C1B -117.8(14)
C5A W1 C2B C1B -136.7(14)
C5B W1 C2B C1B 54.2(14)
C1A W1 C2B C1B -3(2)
C11 W1 C2B C1B -85.4(14)
N1 W1 C2B C3B -92.5(7)
C3A W1 C2B C3B 176.3(9)
C2A W1 C2B C3B -179.6(10)
C9 W1 C2B C3B 64(4)
C10 W1 C2B C3B 9.4(10)
C5A W1 C2B C3B -9.5(8)
C5B W1 C2B C3B -178.6(7)
C1B W1 C2B C3B 127.2(15)
C1A W1 C2B C3B 123.7(13)
C11 W1 C2B C3B 41.8(8)
C1B C2B C3B C4B -178.1(16)
W1 C2B C3B C4B 120.9(8)
C1B C2B C3B W1 61.0(15)
N1 W1 C3B C2B 89.8(7)
C3A W1 C3B C2B -3.9(9)
C2A W1 C3B C2B 0.3(6)
C9 W1 C3B C2B -171.3(6)
C10 W1 C3B C2B -173.9(6)
C5A W1 C3B C2B 155(2)
C5B W1 C3B C2B 1.8(9)
C1B W1 C3B C2B -29.4(7)
C1A W1 C3B C2B -27.5(7)
C11 W1 C3B C2B -143.0(7)
N1 W1 C3B C4B 6.1(10)
C3A W1 C3B C4B -87.6(11)
C2B W1 C3B C4B -83.7(11)
C2A W1 C3B C4B -83.4(10)
C9 W1 C3B C4B 105.0(10)
C10 W1 C3B C4B 102.4(10)
C5A W1 C3B C4B 71.4(18)
C5B W1 C3B C4B -81.9(11)
C1B W1 C3B C4B -113.1(12)
C1A W1 C3B C4B -111.2(11)
C11 W1 C3B C4B 133.3(10)
N1 W1 C5B C6B -9.6(17)
C3B W1 C5B C6B 82.0(18)
C3A W1 C5B C6B 101(3)
C2B W1 C5B C6B 83.1(17)
C2A W1 C5B C6B 83.9(17)
C9 W1 C5B C6B -102.5(17)
C10 W1 C5B C6B -103.2(16)
C5A W1 C5B C6B 67(2)
C1B W1 C5B C6B 110.7(18)
C1A W1 C5B C6B 106.9(17)
C11 W1 C5B C6B -148.5(15)
